data_4083776
loop_
_publ_author_name
'Lee, Wei-Tsung'
'Jeon, Ie-Rang'
'Xu, Song'
'Dickie, Diane A.'
'Smith, Jeremy M.'

_publ_section_title
;
 Low-Coordinate Iron(II) Complexes of a Bulky Bis(carbene)borate Ligand
;
_journal_issue 20
_journal_name_full Organometallics
_journal_page_first 5654
_journal_paper_doi 10.1021/om500417y
_journal_volume 33
_journal_year 2014
_chemical_formula_sum 'C44 H80 B2 Fe I2 Li2 N8 O4'
_chemical_formula_weight 1130.31
_space_group_IT_number 15
_symmetry_cell_setting monoclinic
_symmetry_space_group_name_Hall '-I 2ya'
_symmetry_space_group_name_H-M 'I 1 2/a 1'
_atom_sites_solution_hydrogens geom
_atom_sites_solution_primary direct
_atom_sites_solution_secondary difmap
_audit_creation_method SHELXL-97
_cell_angle_alpha 90.00
_cell_angle_beta 100.713(5)
_cell_angle_gamma 90.00
_cell_formula_units_Z 4
_cell_length_a 17.7045(13)
_cell_length_b 17.6048(13)
_cell_length_c 17.7357(13)
_cell_measurement_reflns_used 8540
_cell_measurement_temperature 172(2)
_cell_measurement_theta_max 23.84
_cell_measurement_theta_min 2.93
_cell_volume 5431.6(7)
_computing_cell_refinement 'Bruker SAINT'
_computing_data_collection 'Bruker APEX2'
_computing_data_reduction 'Bruker SAINT'
_computing_molecular_graphics 'Bruker SHELXTL'
_computing_publication_material 'Bruker SHELXTL'
_computing_structure_refinement 'SHELXL-97 (Sheldrick, 2008)'
_computing_structure_solution 'SHELXS-97 (Sheldrick, 2008)'
_diffrn_ambient_temperature 172(2)
_diffrn_measured_fraction_theta_full 0.998
_diffrn_measured_fraction_theta_max 0.998
_diffrn_measurement_device_type 'Bruker APEX-II CCD'
_diffrn_measurement_method '\f and \w scans'
_diffrn_radiation_monochromator graphite
_diffrn_radiation_source 'fine-focus sealed tube'
_diffrn_radiation_type MoK\a
_diffrn_radiation_wavelength 0.71073
_diffrn_reflns_av_R_equivalents 0.0465
_diffrn_reflns_av_sigmaI/netI 0.0316
_diffrn_reflns_limit_h_max 21
_diffrn_reflns_limit_h_min -21
_diffrn_reflns_limit_k_max 17
_diffrn_reflns_limit_k_min -21
_diffrn_reflns_limit_l_max 21
_diffrn_reflns_limit_l_min -21
_diffrn_reflns_number 30903
_diffrn_reflns_theta_full 25.68
_diffrn_reflns_theta_max 25.68
_diffrn_reflns_theta_min 1.49
_exptl_absorpt_coefficient_mu 1.459
_exptl_absorpt_correction_T_max 0.8330
_exptl_absorpt_correction_T_min 0.5972
_exptl_absorpt_correction_type multi-scan
_exptl_absorpt_process_details 'Bruker, SADABS'
_exptl_crystal_colour colourless
_exptl_crystal_density_diffrn 1.382
_exptl_crystal_density_method 'not measured'
_exptl_crystal_description rod
_exptl_crystal_F_000 2320
_exptl_crystal_size_max 0.39
_exptl_crystal_size_mid 0.14
_exptl_crystal_size_min 0.13
_refine_diff_density_max 0.435
_refine_diff_density_min -0.541
_refine_diff_density_rms 0.069
_refine_ls_extinction_method none
_refine_ls_goodness_of_fit_ref 1.013
_refine_ls_hydrogen_treatment constr
_refine_ls_matrix_type full
_refine_ls_number_parameters 300
_refine_ls_number_reflns 5159
_refine_ls_number_restraints 0
_refine_ls_restrained_S_all 1.013
_refine_ls_R_factor_all 0.0463
_refine_ls_R_factor_gt 0.0333
_refine_ls_shift/su_max 0.001
_refine_ls_shift/su_mean 0.000
_refine_ls_structure_factor_coef Fsqd
_refine_ls_weighting_details 'calc w=1/[\s^2^(Fo^2^)+(0.0359P)^2^+6.0553P] where P=(Fo^2^+2Fc^2^)/3'
_refine_ls_weighting_scheme calc
_refine_ls_wR_factor_gt 0.0713
_refine_ls_wR_factor_ref 0.0774
_reflns_number_gt 4373
_reflns_number_total 5159
_reflns_threshold_expression >2sigma(I)
_cod_data_source_file om500417y_si_002.cif
_cod_data_source_block i2a
_cod_depositor_comments
;
The following automatic conversions were performed:

'_symmetry_cell_setting' value 'Monoclinic' changed to 'monoclinic'
according to
/usr/data/users/saulius/crontab/automatic-downloads/rss-feeds/ACS/lib/dictionaries/cif_core.dic
dictionary named 'cif_core.dic' version 2.4.2 from 2011-04-26.

Automatic conversion script
Id: cif_fix_values 2281 2013-09-26 08:29:07Z andrius 

The following automatic conversions were performed:

data name '_iucr_refine_instruction_details' was replaced with
'_iucr_refine_instructions_details' as specified in the replacement
file 'data/replacement-values/replacement_tags.lst'.

Automatic conversion script
Id: cif_correct_tags 9268 2022-04-12 08:56:07Z antanas 
;
_cod_original_sg_symbol_H-M I2/a
_cod_database_code 4083776

loop_
_symmetry_equiv_pos_as_xyz
'x, y, z'
'-x+1/2, y, -z'
'x+1/2, y+1/2, z+1/2'
'-x+1, y+1/2, -z+1/2'
'-x, -y, -z'
'x-1/2, -y, z'
'-x+1/2, -y+1/2, -z+1/2'
'x, -y+1/2, z+1/2'

loop_
_atom_site_label
_atom_site_type_symbol
_atom_site_fract_x
_atom_site_fract_y
_atom_site_fract_z
_atom_site_U_iso_or_equiv
_atom_site_adp_type
_atom_site_occupancy
_atom_site_symmetry_multiplicity
_atom_site_calc_flag
_atom_site_refinement_flags
_atom_site_disorder_assembly
_atom_site_disorder_group
Fe1 Fe 0.2500 0.37310(4) 0.5000 0.02136(14) Uani 1 2 d S . .
B1 B 0.1210(3) 0.3574(2) 0.3290(2) 0.0306(10) Uani 1 1 d . . .
H1A H 0.0732 0.3759 0.2959 0.037 Uiso 1 1 calc R . .
H1B H 0.1415 0.3157 0.3012 0.037 Uiso 1 1 calc R . .
N1 N 0.18059(17) 0.42342(16) 0.34059(16) 0.0250(6) Uani 1 1 d . . .
N2 N 0.28201(19) 0.49453(16) 0.37060(17) 0.0278(7) Uani 1 1 d . . .
N3 N 0.10032(17) 0.32482(17) 0.40380(16) 0.0244(7) Uani 1 1 d . . .
N4 N 0.10353(17) 0.26576(16) 0.51125(16) 0.0249(6) Uani 1 1 d . . .
C1 C 0.2418(2) 0.43771(19) 0.39733(19) 0.0221(7) Uani 1 1 d . . .
C2 C 0.1841(2) 0.4709(2) 0.2793(2) 0.0346(9) Uani 1 1 d . . .
H2 H 0.1482 0.4723 0.2323 0.041 Uiso 1 1 calc R . .
C3 C 0.2459(3) 0.5141(2) 0.2972(2) 0.0404(11) Uani 1 1 d . . .
H3 H 0.2625 0.5517 0.2654 0.048 Uiso 1 1 calc R . .
C4 C 0.3545(2) 0.5341(2) 0.4079(2) 0.0322(8) Uani 1 1 d . . .
C5 C 0.4158(3) 0.5228(2) 0.3592(2) 0.0421(10) Uani 1 1 d . . .
H5A H 0.4269 0.4685 0.3560 0.063 Uiso 1 1 calc R . .
H5B H 0.4627 0.5497 0.3827 0.063 Uiso 1 1 calc R . .
H5C H 0.3972 0.5429 0.3075 0.063 Uiso 1 1 calc R . .
C6 C 0.3357(2) 0.6183(2) 0.4133(3) 0.0451(10) Uani 1 1 d . . .
H6A H 0.2954 0.6246 0.4440 0.068 Uiso 1 1 calc R . .
H6B H 0.3177 0.6387 0.3617 0.068 Uiso 1 1 calc R . .
H6C H 0.3820 0.6458 0.4378 0.068 Uiso 1 1 calc R . .
C7 C 0.3832(3) 0.5028(3) 0.4873(2) 0.0498(13) Uani 1 1 d . . .
H7A H 0.3439 0.5101 0.5190 0.075 Uiso 1 1 calc R . .
H7B H 0.4304 0.5294 0.5108 0.075 Uiso 1 1 calc R . .
H7C H 0.3940 0.4484 0.4838 0.075 Uiso 1 1 calc R . .
C8 C 0.1462(2) 0.31151(19) 0.47246(19) 0.0225(7) Uani 1 1 d . . .
C9 C 0.0305(2) 0.2886(2) 0.4006(2) 0.0307(9) Uani 1 1 d . . .
H9 H -0.0114 0.2896 0.3585 0.037 Uiso 1 1 calc R . .
C10 C 0.0318(2) 0.2519(2) 0.4667(2) 0.0350(10) Uani 1 1 d . . .
H10 H -0.0084 0.2223 0.4805 0.042 Uiso 1 1 calc R . .
C11 C 0.1276(2) 0.2371(2) 0.5911(2) 0.0292(8) Uani 1 1 d . . .
C12 C 0.1179(3) 0.3012(2) 0.6461(2) 0.0503(11) Uani 1 1 d . . .
H12A H 0.1275 0.2818 0.6988 0.075 Uiso 1 1 calc R . .
H12B H 0.0654 0.3211 0.6333 0.075 Uiso 1 1 calc R . .
H12C H 0.1546 0.3419 0.6415 0.075 Uiso 1 1 calc R . .
C13 C 0.2105(2) 0.2116(3) 0.6029(2) 0.0477(11) Uani 1 1 d . . .
H13A H 0.2166 0.1746 0.5632 0.071 Uiso 1 1 calc R . .
H13B H 0.2249 0.1881 0.6536 0.071 Uiso 1 1 calc R . .
H13C H 0.2436 0.2556 0.5994 0.071 Uiso 1 1 calc R . .
C14 C 0.0767(3) 0.1702(3) 0.6038(2) 0.0475(11) Uani 1 1 d . . .
H14A H 0.0790 0.1312 0.5649 0.071 Uiso 1 1 calc R . .
H14B H 0.0235 0.1877 0.5998 0.071 Uiso 1 1 calc R . .
H14C H 0.0948 0.1488 0.6550 0.071 Uiso 1 1 calc R . .
O1 O 0.37132(19) 0.52305(15) 0.1273(2) 0.0532(8) Uani 1 1 d . B .
C15 C 0.4533(3) 0.5105(3) 0.1376(3) 0.0572(13) Uani 1 1 d . B .
H15A H 0.4814 0.5483 0.1736 0.069 Uiso 1 1 calc R . .
H15B H 0.4709 0.5146 0.0880 0.069 Uiso 1 1 calc R . .
C16 C 0.4667(3) 0.4318(3) 0.1697(4) 0.0690(15) Uani 1 1 d . . .
H16A H 0.4966 0.4014 0.1385 0.083 Uiso 1 1 calc R A 1
H16B H 0.4954 0.4336 0.2232 0.083 Uiso 1 1 calc R A 1
C17 C 0.3886(6) 0.3978(6) 0.1670(9) 0.055(2) Uani 0.622(17) 1 d P B 1
H17A H 0.3856 0.3466 0.1434 0.066 Uiso 0.622(17) 1 calc PR B 1
H17B H 0.3768 0.3935 0.2192 0.066 Uiso 0.622(17) 1 calc PR B 1
C17A C 0.3903(12) 0.3933(12) 0.1276(13) 0.055(2) Uani 0.378(17) 1 d P B 2
H17C H 0.3964 0.3735 0.0769 0.066 Uiso 0.378(17) 1 calc PR B 2
H17D H 0.3757 0.3507 0.1586 0.066 Uiso 0.378(17) 1 calc PR B 2
C18 C 0.3346(3) 0.4508(2) 0.1194(3) 0.0660(16) Uani 1 1 d . . .
H18A H 0.3246 0.4344 0.0651 0.079 Uiso 1 1 calc R B 1
H18B H 0.2852 0.4528 0.1378 0.079 Uiso 1 1 calc R B 1
O2 O 0.37240(19) 0.69667(14) 0.12421(16) 0.0425(7) Uani 1 1 d . B .
C19 C 0.3810(4) 0.7039(3) 0.2045(3) 0.0686(16) Uani 1 1 d . . .
H19A H 0.4186 0.6666 0.2312 0.082 Uiso 1 1 calc R C 1
H19B H 0.3313 0.6967 0.2215 0.082 Uiso 1 1 calc R C 1
C20 C 0.4109(7) 0.7863(6) 0.2194(6) 0.059(2) Uani 0.510(9) 1 d P D 1
H20A H 0.3923 0.8084 0.2640 0.071 Uiso 0.510(9) 1 calc PR D 1
H20B H 0.4678 0.7873 0.2298 0.071 Uiso 0.510(9) 1 calc PR D 1
C20A C 0.3560(7) 0.7800(6) 0.2210(6) 0.059(2) Uani 0.490(9) 1 d P D 2
H20C H 0.3825 0.7981 0.2719 0.071 Uiso 0.490(9) 1 calc PR D 2
H20D H 0.2997 0.7823 0.2183 0.071 Uiso 0.490(9) 1 calc PR D 2
C21 C 0.3818(4) 0.8266(3) 0.1529(4) 0.0765(18) Uani 1 1 d . . .
H21A H 0.4216 0.8612 0.1399 0.092 Uiso 1 1 calc R D 1
H21B H 0.3370 0.8574 0.1604 0.092 Uiso 1 1 calc R D 1
C22 C 0.3588(4) 0.7711(2) 0.0911(3) 0.0645(15) Uani 1 1 d . B .
H22A H 0.3037 0.7774 0.0683 0.077 Uiso 1 1 calc R . .
H22B H 0.3893 0.7785 0.0502 0.077 Uiso 1 1 calc R . .
I1 I 0.33276(2) 0.61272(2) -0.07925(2) 0.06062(12) Uani 1 1 d . . .
Li1 Li 0.3223(5) 0.6093(4) 0.0717(4) 0.0463(14) Uani 1 1 d . . .

loop_
_atom_site_aniso_label
_atom_site_aniso_U_11
_atom_site_aniso_U_22
_atom_site_aniso_U_33
_atom_site_aniso_U_23
_atom_site_aniso_U_13
_atom_site_aniso_U_12
Fe1 0.0231(5) 0.0265(4) 0.0126(4) 0.000 -0.0017(2) 0.000
B1 0.031(2) 0.036(3) 0.021(2) -0.0006(16) -0.0061(17) -0.0031(18)
N1 0.0321(17) 0.0259(16) 0.0161(14) 0.0017(12) 0.0017(12) 0.0012(13)
N2 0.0357(19) 0.0282(17) 0.0186(16) 0.0010(12) 0.0022(13) -0.0050(14)
N3 0.0256(16) 0.0262(17) 0.0193(15) 0.0005(12) -0.0012(12) -0.0002(13)
N4 0.0255(17) 0.0267(16) 0.0216(15) 0.0014(12) 0.0023(12) -0.0005(13)
C1 0.0261(19) 0.0226(18) 0.0167(17) -0.0019(13) 0.0017(14) 0.0032(14)
C2 0.052(3) 0.030(2) 0.0169(18) 0.0035(16) -0.0049(17) -0.0056(19)
C3 0.064(3) 0.036(2) 0.0192(19) 0.0092(16) 0.0024(18) -0.013(2)
C4 0.030(2) 0.036(2) 0.031(2) 0.0002(17) 0.0076(15) -0.0089(17)
C5 0.050(3) 0.034(2) 0.047(2) 0.0013(19) 0.019(2) -0.0040(19)
C6 0.040(2) 0.039(2) 0.056(3) -0.017(2) 0.0076(19) -0.008(2)
C7 0.043(3) 0.065(3) 0.036(3) 0.005(2) -0.008(2) -0.025(2)
C8 0.0254(19) 0.0214(18) 0.0188(17) 0.0001(13) -0.0007(14) -0.0024(14)
C9 0.0234(19) 0.034(2) 0.030(2) 0.0019(17) -0.0079(15) -0.0043(16)
C10 0.028(2) 0.033(2) 0.041(2) 0.0030(18) -0.0008(18) -0.0017(17)
C11 0.034(2) 0.0263(19) 0.0262(19) 0.0065(15) 0.0033(16) -0.0020(15)
C12 0.079(4) 0.040(2) 0.034(2) 0.002(2) 0.015(2) -0.007(2)
C13 0.039(3) 0.063(3) 0.039(2) 0.026(2) 0.0037(19) 0.008(2)
C14 0.054(3) 0.045(3) 0.042(2) 0.015(2) 0.004(2) -0.013(2)
O1 0.0385(19) 0.0313(15) 0.083(3) 0.0092(16) -0.0057(15) -0.0048(14)
C15 0.035(3) 0.060(3) 0.074(4) 0.009(3) 0.002(2) -0.003(2)
C16 0.057(3) 0.054(3) 0.096(4) 0.009(3) 0.014(3) 0.012(3)
C17 0.065(4) 0.034(3) 0.063(7) 0.015(7) 0.006(7) -0.006(3)
C17A 0.065(4) 0.034(3) 0.063(7) 0.015(7) 0.006(7) -0.006(3)
C18 0.057(3) 0.038(3) 0.098(4) -0.003(3) 0.002(3) -0.015(2)
O2 0.0563(19) 0.0330(14) 0.0310(16) 0.0025(13) -0.0106(12) 0.0019(14)
C19 0.097(5) 0.074(4) 0.030(3) 0.005(2) -0.003(3) -0.002(3)
C20 0.061(5) 0.066(5) 0.047(4) -0.018(3) 0.001(5) 0.008(5)
C20A 0.061(5) 0.066(5) 0.047(4) -0.018(3) 0.001(5) 0.008(5)
C21 0.078(4) 0.044(3) 0.103(5) -0.008(3) 0.006(4) 0.006(3)
C22 0.105(4) 0.041(3) 0.046(3) 0.010(2) 0.010(3) 0.025(3)
I1 0.0453(2) 0.0945(3) 0.0438(2) -0.01979(18) 0.01273(11) -0.01740(18)
Li1 0.045(5) 0.047(4) 0.042(4) 0.003(4) -0.004(3) 0.005(4)

loop_
_atom_type_symbol
_atom_type_description
_atom_type_scat_dispersion_real
_atom_type_scat_dispersion_imag
_atom_type_scat_source
C C 0.0033 0.0016 'International Tables Vol C Tables 4.2.6.8 and 6.1.1.4'
H H 0.0000 0.0000 'International Tables Vol C Tables 4.2.6.8 and 6.1.1.4'
B B 0.0013 0.0007 'International Tables Vol C Tables 4.2.6.8 and 6.1.1.4'
N N 0.0061 0.0033 'International Tables Vol C Tables 4.2.6.8 and 6.1.1.4'
Fe Fe 0.3463 0.8444 'International Tables Vol C Tables 4.2.6.8 and 6.1.1.4'
I I -0.4742 1.8119 'International Tables Vol C Tables 4.2.6.8 and 6.1.1.4'
Li Li -0.0003 0.0001 'International Tables Vol C Tables 4.2.6.8 and 6.1.1.4'
O O 0.0106 0.0060 'International Tables Vol C Tables 4.2.6.8 and 6.1.1.4'

loop_
_geom_angle_atom_site_label_1
_geom_angle_atom_site_label_2
_geom_angle_atom_site_label_3
_geom_angle
_geom_angle_site_symmetry_1
_geom_angle_site_symmetry_3
C8 Fe1 C8 118.21(19) . 2_556
C8 Fe1 C1 99.10(12) . .
C8 Fe1 C1 112.98(13) 2_556 .
C8 Fe1 C1 112.99(13) . 2_556
C8 Fe1 C1 99.11(12) 2_556 2_556
C1 Fe1 C1 115.40(18) . 2_556
N3 B1 N1 115.1(3) . .
C1 N1 C2 109.0(3) . .
C1 N1 B1 131.6(3) . .
C2 N1 B1 118.4(3) . .
C1 N2 C3 109.3(3) . .
C1 N2 C4 130.3(3) . .
C3 N2 C4 120.5(3) . .
C8 N3 C9 109.8(3) . .
C8 N3 B1 129.6(3) . .
C9 N3 B1 119.1(3) . .
C8 N4 C10 110.4(3) . .
C8 N4 C11 126.1(3) . .
C10 N4 C11 123.5(3) . .
N1 C1 N2 105.9(3) . .
N1 C1 Fe1 117.0(2) . .
N2 C1 Fe1 137.1(2) . .
C3 C2 N1 108.4(3) . .
C2 C3 N2 107.4(3) . .
N2 C4 C7 110.7(3) . .
N2 C4 C5 109.3(3) . .
C7 C4 C5 109.2(3) . .
N2 C4 C6 107.5(3) . .
C7 C4 C6 109.6(3) . .
C5 C4 C6 110.5(3) . .
N3 C8 N4 105.0(3) . .
N3 C8 Fe1 118.1(2) . .
N4 C8 Fe1 136.2(2) . .
C10 C9 N3 108.5(3) . .
C9 C10 N4 106.3(3) . .
N4 C11 C13 109.3(3) . .
N4 C11 C12 108.2(3) . .
C13 C11 C12 110.7(4) . .
N4 C11 C14 109.3(3) . .
C13 C11 C14 109.6(3) . .
C12 C11 C14 109.8(3) . .
C18 O1 C15 107.7(4) . .
C18 O1 Li1 120.0(3) . .
C15 O1 Li1 122.2(4) . .
O1 C15 C16 105.9(4) . .
C17 C16 C15 106.1(6) . .
C17 C16 C17A 26.5(6) . .
C15 C16 C17A 99.0(8) . .
C18 C17 C16 105.1(7) . .
C18 C17A C16 105.3(14) . .
C17A C18 O1 109.7(9) . .
C17A C18 C17 28.3(7) . .
O1 C18 C17 105.8(5) . .
C19 O2 C22 108.0(4) . .
C19 O2 Li1 120.9(4) . .
C22 O2 Li1 120.2(3) . .
O2 C19 C20A 107.8(6) . .
O2 C19 C20 103.1(5) . .
C20A C19 C20 38.0(5) . .
C21 C20 C19 105.8(7) . .
C19 C20A C21 100.4(7) . .
C20 C21 C22 107.6(6) . .
C20 C21 C20A 37.7(6) . .
C22 C21 C20A 98.3(5) . .
O2 C22 C21 107.3(4) . .
Li1 I1 Li1 72.69(19) . 2
O2 Li1 O1 105.0(3) . .
O2 Li1 I1 110.4(4) . .
O1 Li1 I1 114.5(4) . .
O2 Li1 I1 109.3(4) . 2
O1 Li1 I1 110.4(4) . 2
I1 Li1 I1 107.25(19) . 2
O2 Li1 Li1 127.03(19) . 2
O1 Li1 Li1 127.8(2) . 2
I1 Li1 Li1 54.4(2) . 2
I1 Li1 Li1 52.9(3) 2 2

loop_
_geom_bond_atom_site_label_1
_geom_bond_atom_site_label_2
_geom_bond_distance
_geom_bond_site_symmetry_2
Fe1 C8 2.112(3) .
Fe1 C8 2.112(3) 2_556
Fe1 C1 2.129(3) .
Fe1 C1 2.129(3) 2_556
B1 N3 1.551(5) .
B1 N1 1.558(5) .
N1 C1 1.358(4) .
N1 C2 1.382(4) .
N2 C1 1.363(5) .
N2 C3 1.383(5) .
N2 C4 1.501(5) .
N3 C8 1.353(4) .
N3 C9 1.384(5) .
N4 C8 1.373(4) .
N4 C10 1.388(5) .
N4 C11 1.489(4) .
C2 C3 1.322(6) .
C4 C7 1.510(5) .
C4 C5 1.521(5) .
C4 C6 1.526(5) .
C9 C10 1.334(5) .
C11 C13 1.512(5) .
C11 C12 1.521(5) .
C11 C14 1.525(5) .
O1 C18 1.424(5) .
O1 C15 1.445(6) .
O1 Li1 1.927(7) .
C15 C16 1.499(7) .
C16 C17 1.499(12) .
C16 C17A 1.57(2) .
C17 C18 1.482(13) .
C17A C18 1.40(2) .
O2 C19 1.410(5) .
O2 C22 1.439(5) .
O2 Li1 1.927(7) .
C19 C20A 1.457(12) .
C19 C20 1.550(12) .
C20 C21 1.390(11) .
C20A C21 1.596(13) .
C21 C22 1.469(7) .
I1 Li1 2.719(9) .
I1 Li1 2.773(9) 2
Li1 I1 2.773(9) 2
Li1 Li1 3.255(11) 2

loop_
_geom_torsion_atom_site_label_1
_geom_torsion_atom_site_label_2
_geom_torsion_atom_site_label_3
_geom_torsion_atom_site_label_4
_geom_torsion
_geom_torsion_site_symmetry_1
_geom_torsion_site_symmetry_4
N3 B1 N1 C1 33.4(6) . .
N3 B1 N1 C2 -159.8(3) . .
N1 B1 N3 C8 -39.4(5) . .
N1 B1 N3 C9 155.8(3) . .
C2 N1 C1 N2 0.6(4) . .
B1 N1 C1 N2 168.3(4) . .
C2 N1 C1 Fe1 179.2(2) . .
B1 N1 C1 Fe1 -13.1(5) . .
C3 N2 C1 N1 -0.8(4) . .
C4 N2 C1 N1 179.7(3) . .
C3 N2 C1 Fe1 -179.0(3) . .
C4 N2 C1 Fe1 1.4(6) . .
C8 Fe1 C1 N1 -3.6(3) . .
C8 Fe1 C1 N1 122.4(3) 2_556 .
C1 Fe1 C1 N1 -124.6(3) 2_556 .
C8 Fe1 C1 N2 174.4(4) . .
C8 Fe1 C1 N2 -59.6(4) 2_556 .
C1 Fe1 C1 N2 53.5(3) 2_556 .
C1 N1 C2 C3 -0.1(5) . .
B1 N1 C2 C3 -169.7(4) . .
N1 C2 C3 N2 -0.4(5) . .
C1 N2 C3 C2 0.8(5) . .
C4 N2 C3 C2 -179.7(4) . .
C1 N2 C4 C7 -0.1(5) . .
C3 N2 C4 C7 -179.6(4) . .
C1 N2 C4 C5 120.2(4) . .
C3 N2 C4 C5 -59.3(5) . .
C1 N2 C4 C6 -119.9(4) . .
C3 N2 C4 C6 60.7(5) . .
C9 N3 C8 N4 0.6(4) . .
B1 N3 C8 N4 -165.3(3) . .
C9 N3 C8 Fe1 -170.9(2) . .
B1 N3 C8 Fe1 23.2(5) . .
C10 N4 C8 N3 -0.6(4) . .
C11 N4 C8 N3 -177.9(3) . .
C10 N4 C8 Fe1 168.6(3) . .
C11 N4 C8 Fe1 -8.7(6) . .
C8 Fe1 C8 N3 -123.2(3) 2_556 .
C1 Fe1 C8 N3 -0.9(3) . .
C1 Fe1 C8 N3 121.8(3) 2_556 .
C8 Fe1 C8 N4 68.7(3) 2_556 .
C1 Fe1 C8 N4 -169.0(3) . .
C1 Fe1 C8 N4 -46.3(4) 2_556 .
C8 N3 C9 C10 -0.3(4) . .
B1 N3 C9 C10 167.2(3) . .
N3 C9 C10 N4 0.0(4) . .
C8 N4 C10 C9 0.4(4) . .
C11 N4 C10 C9 177.7(3) . .
C8 N4 C11 C13 -42.6(5) . .
C10 N4 C11 C13 140.5(4) . .
C8 N4 C11 C12 78.0(4) . .
C10 N4 C11 C12 -98.9(4) . .
C8 N4 C11 C14 -162.6(4) . .
C10 N4 C11 C14 20.5(5) . .
C18 O1 C15 C16 -24.3(6) . .
Li1 O1 C15 C16 -169.5(4) . .
O1 C15 C16 C17 7.3(8) . .
O1 C15 C16 C17A 33.5(10) . .
C15 C16 C17 C18 11.4(10) . .
C17A C16 C17 C18 -66(2) . .
C17 C16 C17A C18 76(3) . .
C15 C16 C17A C18 -32.1(14) . .
C16 C17A C18 O1 19.2(15) . .
C16 C17A C18 C17 -68(2) . .
C15 O1 C18 C17A 2.5(12) . .
Li1 O1 C18 C17A 148.6(11) . .
C15 O1 C18 C17 31.9(8) . .
Li1 O1 C18 C17 178.0(7) . .
C16 C17 C18 C17A 76(2) . .
C16 C17 C18 O1 -26.3(10) . .
C22 O2 C19 C20A 12.5(8) . .
Li1 O2 C19 C20A -131.7(7) . .
C22 O2 C19 C20 -26.7(7) . .
Li1 O2 C19 C20 -170.9(6) . .
O2 C19 C20 C21 28.1(9) . .
C20A C19 C20 C21 -74.1(10) . .
O2 C19 C20A C21 -33.5(8) . .
C20 C19 C20A C21 55.1(9) . .
C19 C20 C21 C22 -18.3(10) . .
C19 C20 C21 C20A 62.3(9) . .
C19 C20A C21 C20 -67.1(10) . .
C19 C20A C21 C22 41.1(8) . .
C19 O2 C22 C21 16.6(6) . .
Li1 O2 C22 C21 161.1(5) . .
C20 C21 C22 O2 2.3(9) . .
C20A C21 C22 O2 -35.3(7) . .
C19 O2 Li1 O1 -50.0(7) . .
C22 O2 Li1 O1 170.0(5) . .
C19 O2 Li1 I1 -173.9(4) . .
C22 O2 Li1 I1 46.2(6) . .
C19 O2 Li1 I1 68.4(5) . 2
C22 O2 Li1 I1 -71.5(5) . 2
C19 O2 Li1 Li1 125.9(7) . 2
C22 O2 Li1 Li1 -14.0(9) . 2
C18 O1 Li1 O2 161.3(4) . .
C15 O1 Li1 O2 -57.6(7) . .
C18 O1 Li1 I1 -77.5(6) . .
C15 O1 Li1 I1 63.6(5) . .
C18 O1 Li1 I1 43.6(6) . 2
C15 O1 Li1 I1 -175.3(3) . 2
C18 O1 Li1 Li1 -14.6(10) . 2
C15 O1 Li1 Li1 126.5(7) . 2
Li1 I1 Li1 O2 -121.6(3) 2 .
Li1 I1 Li1 O1 120.2(3) 2 .
Li1 I1 Li1 I1 -2.6(3) 2 2
